data_2202000
loop_
_publ_author_name
'Franca, Eduardo de Faria'
'Machado, Antonio Eduardo da Hora'
'Oliveira-Campos, Ana Maria Ferreira'
'Santos Jr, Sauli'
'Ellena, Javier'
'Guilardi, Silvana'

_publ_section_title
;
 3-(Benzoxazol-2-yl)-7-hydroxychromen-2-one methanol solvate
;
_journal_issue 6
_journal_name_full 'Acta Crystallographica Section E'
_journal_page_first o820
_journal_page_last o822
_journal_paper_doi 10.1107/S1600536803010407
_journal_volume 59
_journal_year 2003
_chemical_formula_iupac 'C16 H9 N O4, C H4 O'
_chemical_formula_moiety 'C16 H9 N O4, C H4 O'
_chemical_formula_sum 'C17 H13 N O5'
_chemical_formula_weight 311.28
_space_group_IT_number 2
_symmetry_cell_setting triclinic
_symmetry_space_group_name_Hall '-P 1'
_symmetry_space_group_name_H-M 'P -1'
_audit_creation_method 'WinGX routine CIF_UPDATE'
_cell_angle_alpha 79.724(2)
_cell_angle_beta 78.980(2)
_cell_angle_gamma 74.194(5)
_cell_formula_units_Z 2
_cell_length_a 6.5606(3)
_cell_length_b 7.3493(3)
_cell_length_c 15.3575(7)
_cell_measurement_reflns_used 11153
_cell_measurement_temperature 120(2)
_cell_measurement_theta_max 27.485
_cell_measurement_theta_min 2.91
_cell_volume 693.06(6)
_computing_cell_refinement 'HKL SCALEPACK (Otwinowski & Minor, 1997)'
_computing_data_collection 'COLLECT (Nonius, 1997-2000)'
_computing_data_reduction 'HKL DENZO (Otwinowski & Minor, 1997) and SCALEPACK'
_computing_molecular_graphics 'ORTEP-3 for Windows (Farrugia, 1997)'
_computing_publication_material 'WinGX (Farrugia, 1999)'
_computing_structure_refinement 'SHELXL97 (Sheldrick, 1997)'
_computing_structure_solution 'SIR97 (Altomare et al., 1999) '
_diffrn_measured_fraction_theta_full 0.998
_diffrn_measured_fraction_theta_max 0.998
_diffrn_measurement_device '95mm CCD camera on \k-goniostat'
_diffrn_measurement_device_type KappaCCD
_diffrn_measurement_method CCD
_diffrn_radiation_type MoK\a
_diffrn_radiation_wavelength 0.71073
_diffrn_reflns_av_R_equivalents 0.0787
_diffrn_reflns_limit_h_max 7
_diffrn_reflns_limit_h_min -7
_diffrn_reflns_limit_k_max 8
_diffrn_reflns_limit_k_min -8
_diffrn_reflns_limit_l_max 18
_diffrn_reflns_limit_l_min 0
_diffrn_reflns_number 11153
_diffrn_reflns_theta_full 25
_diffrn_reflns_theta_max 25
_diffrn_reflns_theta_min 2.91
_exptl_absorpt_coefficient_mu 0.111
_exptl_absorpt_correction_type none
_exptl_crystal_colour yellow
_exptl_crystal_density_diffrn 1.492
_exptl_crystal_density_method 'not measured'
_exptl_crystal_description prism
_exptl_crystal_F_000 324
_exptl_crystal_size_max 0.23
_exptl_crystal_size_mid 0.14
_exptl_crystal_size_min 0.03
_refine_diff_density_max 0.239
_refine_diff_density_min -0.22
_refine_ls_extinction_method none
_refine_ls_goodness_of_fit_ref 1.048
_refine_ls_hydrogen_treatment refall
_refine_ls_matrix_type full
_refine_ls_number_parameters 260
_refine_ls_number_reflns 2424
_refine_ls_number_restraints 0
_refine_ls_restrained_S_all 1.048
_refine_ls_R_factor_gt 0.0478
_refine_ls_shift/su_max 0
_refine_ls_structure_factor_coef Fsqd
_refine_ls_weighting_details 'calc w = 1/[\s^2^(Fo^2^)+(0.0613P)^2^+0.2086P] where P = (Fo^2^+2Fc^2^)/3'
_refine_ls_weighting_scheme calc
_refine_ls_wR_factor_ref 0.1212
_reflns_number_gt 1844
_reflns_number_total 2424
_reflns_threshold_expression I>2\s(I)
_cod_data_source_file fl6036.cif
_cod_data_source_block I
_cod_original_cell_volume 693.1(2)
_cod_original_sg_symbol_H-M P-1
_cod_database_code 2202000
_cod_database_fobs_code 2202000

loop_
_symmetry_equiv_pos_as_xyz
'x, y, z'
'-x, -y, -z'

loop_
_atom_site_label
_atom_site_fract_x
_atom_site_fract_y
_atom_site_fract_z
_atom_site_U_iso_or_equiv
_atom_site_adp_type
_atom_site_calc_flag
_atom_site_refinement_flags
_atom_site_occupancy
_atom_site_disorder_assembly
_atom_site_disorder_group
_atom_site_type_symbol
N 0.3576(3) -0.0198(3) 0.75094(11) 0.0299(4) Uani d . 1 . . N
O1 0.2209(2) 0.2953(2) 0.48874(9) 0.0278(4) Uani d . 1 . . O
O2 0.0845(2) 0.1527(2) 0.61679(10) 0.0328(4) Uani d . 1 . . O
O3 0.7058(2) -0.0320(2) 0.69629(9) 0.0279(4) Uani d . 1 . . O
O4 0.4674(2) 0.6395(2) 0.21454(10) 0.0341(4) Uani d . 1 . . O
C2 0.2460(3) 0.1877(3) 0.57174(13) 0.0263(5) Uani d . 1 . . C
C3 0.4613(3) 0.1303(3) 0.59488(13) 0.0247(5) Uani d . 1 . . C
C4 0.6279(3) 0.1790(3) 0.53600(14) 0.0254(5) Uani d . 1 . . C
C5 0.7595(3) 0.3476(3) 0.38811(14) 0.0288(5) Uani d . 1 . . C
C6 0.7156(3) 0.4614(3) 0.30993(14) 0.0297(5) Uani d . 1 . . C
C7 0.5029(3) 0.5210(3) 0.29148(13) 0.0283(5) Uani d . 1 . . C
C8 0.3381(3) 0.4632(3) 0.35152(14) 0.0269(5) Uani d . 1 . . C
C9 0.3879(3) 0.3484(3) 0.43013(13) 0.0253(5) Uani d . 1 . . C
C10 0.5963(3) 0.2887(3) 0.45139(13) 0.0243(5) Uani d . 1 . . C
C11 0.4949(3) 0.0245(3) 0.68294(14) 0.0267(5) Uani d . 1 . . C
C12 0.4848(3) -0.1131(3) 0.81762(14) 0.0303(5) Uani d . 1 . . C
C13 0.4305(4) -0.1906(3) 0.90577(15) 0.0385(6) Uani d . 1 . . C
C14 0.5948(4) -0.2672(3) 0.95668(16) 0.0397(6) Uani d . 1 . . C
C15 0.8072(4) -0.2684(3) 0.92029(15) 0.0367(6) Uani d . 1 . . C
C16 0.8651(4) -0.1945(3) 0.83229(15) 0.0318(5) Uani d . 1 . . C
C17 0.6967(3) -0.1183(3) 0.78402(14) 0.0280(5) Uani d . 1 . . C
C -0.0072(4) 0.2311(4) 0.88318(16) 0.0437(6) Uani d . 1 . . C
O -0.0556(3) 0.2482(2) 0.79544(10) 0.0373(4) Uani d . 1 . . O
H1 0.155(5) 0.251(4) 0.8814(18) 0.063(8) Uiso d . 1 . . H
H2 -0.117(4) 0.341(4) 0.9136(17) 0.049(7) Uiso d . 1 . . H
H3 -0.023(4) 0.099(4) 0.9211(19) 0.060(8) Uiso d . 1 . . H
H4 0.773(4) 0.141(3) 0.5525(14) 0.031(6) Uiso d . 1 . . H
H5 0.903(4) 0.309(3) 0.4025(15) 0.038(6) Uiso d . 1 . . H
H6 0.824(4) 0.505(3) 0.2666(16) 0.039(6) Uiso d . 1 . . H
H8 0.193(4) 0.501(3) 0.3403(15) 0.041(7) Uiso d . 1 . . H
H13 0.279(4) -0.184(3) 0.9309(15) 0.034(6) Uiso d . 1 . . H
H14 0.569(4) -0.324(3) 1.0198(18) 0.045(7) Uiso d . 1 . . H
H15 0.921(4) -0.321(3) 0.9601(16) 0.041(6) Uiso d . 1 . . H
H16 1.019(4) -0.196(3) 0.8076(14) 0.031(6) Uiso d . 1 . . H
H 0.061(7) 0.148(6) 0.759(3) 0.112(13) Uiso d . 1 . . H
HO4 0.296(5) 0.685(4) 0.210(2) 0.076(9) Uiso d . 1 . . H

loop_
_atom_site_aniso_label
_atom_site_aniso_U_11
_atom_site_aniso_U_22
_atom_site_aniso_U_33
_atom_site_aniso_U_12
_atom_site_aniso_U_13
_atom_site_aniso_U_23
N 0.0269(9) 0.0344(10) 0.0285(10) -0.0100(8) -0.0036(7) -0.0014(8)
O1 0.0214(7) 0.0335(8) 0.0282(8) -0.0083(6) -0.0038(6) -0.0012(6)
O2 0.0233(8) 0.0419(9) 0.0329(8) -0.0102(7) -0.0029(6) -0.0021(7)
O3 0.0239(7) 0.0344(8) 0.0256(8) -0.0080(6) -0.0055(6) -0.0011(6)
O4 0.0331(9) 0.0375(9) 0.0310(8) -0.0118(7) -0.0075(6) 0.0049(7)
C2 0.0274(11) 0.0274(11) 0.0253(11) -0.0068(9) -0.0048(9) -0.0056(9)
C3 0.0246(11) 0.0255(11) 0.0257(11) -0.0071(8) -0.0047(8) -0.0057(9)
C4 0.0235(11) 0.0258(11) 0.0284(11) -0.0057(9) -0.0046(8) -0.0074(9)
C5 0.0258(11) 0.0304(11) 0.0316(12) -0.0087(9) -0.0042(9) -0.0054(9)
C6 0.0272(11) 0.0314(12) 0.0307(12) -0.0103(9) 0.0003(9) -0.0048(9)
C7 0.0331(12) 0.0269(11) 0.0260(11) -0.0079(9) -0.0047(9) -0.0056(9)
C8 0.0247(12) 0.0285(11) 0.0287(11) -0.0067(9) -0.0069(9) -0.0039(9)
C9 0.0244(11) 0.0244(11) 0.0298(11) -0.0093(8) -0.0022(8) -0.0078(9)
C10 0.0238(11) 0.0241(10) 0.0267(11) -0.0072(8) -0.0040(8) -0.0054(9)
C11 0.0225(11) 0.0277(11) 0.0316(12) -0.0058(9) -0.0057(9) -0.0073(9)
C12 0.0275(11) 0.0327(12) 0.0308(12) -0.0068(9) -0.0052(9) -0.0040(9)
C13 0.0371(14) 0.0448(14) 0.0326(13) -0.0130(11) -0.0034(10) 0.0001(10)
C14 0.0484(15) 0.0417(14) 0.0290(13) -0.0150(11) -0.0086(11) 0.0041(10)
C15 0.0424(14) 0.0349(13) 0.0340(13) -0.0067(10) -0.0149(11) -0.0022(10)
C16 0.0301(12) 0.0311(12) 0.0352(13) -0.0052(9) -0.0098(9) -0.0049(10)
C17 0.0326(12) 0.0265(11) 0.0254(11) -0.0081(9) -0.0055(9) -0.0027(9)
C 0.0484(16) 0.0484(16) 0.0330(13) -0.0080(13) -0.0099(11) -0.0038(12)
O 0.0365(9) 0.0437(10) 0.0307(9) -0.0097(7) -0.0063(7) -0.0015(7)

loop_
_atom_type_symbol
_atom_type_description
_atom_type_scat_dispersion_real
_atom_type_scat_dispersion_imag
_atom_type_scat_source
C C 0.0033 0.0016 'International Tables Vol C Tables 4.2.6.8 and 6.1.1.4'
H H 0 0 'International Tables Vol C Tables 4.2.6.8 and 6.1.1.4'
N N 0.0061 0.0033 'International Tables Vol C Tables 4.2.6.8 and 6.1.1.4'
O O 0.0106 0.006 'International Tables Vol C Tables 4.2.6.8 and 6.1.1.4'

loop_
_geom_angle_atom_site_label_1
_geom_angle_atom_site_label_2
_geom_angle_atom_site_label_3
_geom_angle
_geom_angle_publ_flag
C11 N C12 103.88(18) ?
C9 O1 C2 122.98(16) ?
C11 O3 C17 103.87(15) ?
C7 O4 HO4 110.9(16) ?
O2 C2 O1 115.89(17) yes
O2 C2 C3 127.46(19) yes
O1 C2 C3 116.65(18) yes
C4 C3 C2 120.42(19) yes
C4 C3 C11 120.65(19) ?
C2 C3 C11 118.90(18) ?
C3 C4 C10 121.36(19) ?
C3 C4 H4 120.0(13) ?
C10 C4 H4 118.6(13) ?
C6 C5 C10 121.3(2) ?
C6 C5 H5 120.8(14) ?
C10 C5 H5 117.9(14) ?
C5 C6 C7 119.7(2) ?
C5 C6 H6 122.5(14) ?
C7 C6 H6 117.8(14) ?
O4 C7 C8 122.12(19) ?
O4 C7 C6 117.20(19) ?
C8 C7 C6 120.7(2) yes
C9 C8 C7 118.2(2) ?
C9 C8 H8 119.6(14) ?
C7 C8 H8 122.2(14) ?
O1 C9 C8 116.82(18) yes
O1 C9 C10 120.35(18) ?
C8 C9 C10 122.83(19) ?
C9 C10 C5 117.29(19) ?
C9 C10 C4 118.19(18) ?
C5 C10 C4 124.49(19) yes
N C11 O3 115.37(18) ?
N C11 C3 130.33(19) ?
O3 C11 C3 114.26(17) ?
C17 C12 C13 119.5(2) ?
C17 C12 N 109.11(18) ?
C13 C12 N 131.3(2) ?
C14 C13 C12 117.5(2) ?
C14 C13 H13 122.2(13) ?
C12 C13 H13 120.2(13) ?
C13 C14 C15 121.1(2) ?
C13 C14 H14 122.4(14) ?
C15 C14 H14 116.5(14) ?
C16 C15 C14 122.2(2) ?
C16 C15 H15 119.0(14) ?
C14 C15 H15 118.7(14) ?
C17 C16 C15 114.9(2) ?
C17 C16 H16 124.1(12) ?
C15 C16 H16 121.0(12) ?
C12 C17 O3 107.74(17) ?
C12 C17 C16 124.7(2) ?
O3 C17 C16 127.55(19) ?
O C H1 111.2(14) ?
O C H2 106.5(14) ?
H1 C H2 108(2) ?
O C H3 111.8(15) ?
H1 C H3 111(2) ?
H2 C H3 109(2) ?
C O H 110(2) ?

loop_
_geom_bond_atom_site_label_1
_geom_bond_atom_site_label_2
_geom_bond_site_symmetry_2
_geom_bond_distance
_geom_bond_publ_flag
N C11 . 1.299(3) ?
N C12 . 1.407(3) ?
O1 C9 . 1.376(2) yes
O1 C2 . 1.388(2) yes
O2 C2 . 1.213(3) yes
O3 C11 . 1.376(3) ?
O3 C17 . 1.381(2) ?
O4 C7 . 1.355(2) ?
O4 HO4 . 1.09(3) ?
C2 C3 . 1.454(3) yes
C3 C4 . 1.364(3) yes
C3 C11 . 1.459(3) yes
C4 C10 . 1.421(3) yes
C4 H4 . 0.98(2) ?
C5 C6 . 1.366(3) ?
C5 C10 . 1.408(3) ?
C5 H5 . 0.96(2) ?
C6 C7 . 1.412(3) yes
C6 H6 . 0.96(3) ?
C7 C8 . 1.389(3) yes
C8 C9 . 1.383(3) ?
C8 H8 . 0.96(2) ?
C9 C10 . 1.400(3) ?
C12 C17 . 1.380(3) ?
C12 C13 . 1.391(3) ?
C13 C14 . 1.387(3) ?
C13 H13 . 0.98(2) ?
C14 C15 . 1.397(4) ?
C14 H14 . 0.99(3) ?
C15 C16 . 1.386(3) ?
C15 H15 . 1.01(2) ?
C16 C17 . 1.383(3) ?
C16 H16 . 1.00(2) ?
C O . 1.419(3) ?
C H1 . 1.11(3) ?
C H2 . 1.04(3) ?
C H3 . 1.06(3) ?
O H . 1.06(4) ?

loop_
_geom_hbond_atom_site_label_D
_geom_hbond_atom_site_label_H
_geom_hbond_atom_site_label_A
_geom_hbond_site_symmetry_A
_geom_hbond_distance_DH
_geom_hbond_distance_HA
_geom_hbond_distance_DA
_geom_hbond_angle_DHA
O H N . 1.06(4) 1.99(4) 2.926(3) 145(3)
O H O2 . 1.06(4) 2.15(4) 2.870(2) 123(3)
O4 HO4 O 2_566 1.09(3) 1.53(3) 2.627(3) 179(3)
C5 H5 O1 1_655 0.96(2) 2.65(3) 3.555(3) 157(2)
C4 H4 O2 1_655 0.98(2) 2.46(2) 3.402(3) 160(2)

loop_
_geom_torsion_atom_site_label_1
_geom_torsion_atom_site_label_2
_geom_torsion_atom_site_label_3
_geom_torsion_atom_site_label_4
_geom_torsion
_geom_torsion_publ_flag
C9 O1 C2 O2 179.39(17) ?
C9 O1 C2 C3 -0.5(3) ?
O2 C2 C3 C4 179.1(2) ?
O1 C2 C3 C4 -1.1(3) ?
O2 C2 C3 C11 -2.7(3) ?
O1 C2 C3 C11 177.22(16) ?
C2 C3 C4 C10 0.9(3) ?
C11 C3 C4 C10 -177.37(17) ?
C10 C5 C6 C7 -0.3(3) ?
C5 C6 C7 O4 177.57(19) ?
C5 C6 C7 C8 -0.8(3) ?
O4 C7 C8 C9 -177.36(18) ?
C6 C7 C8 C9 1.0(3) ?
C2 O1 C9 C8 -177.03(17) ?
C2 O1 C9 C10 2.2(3) ?
C7 C8 C9 O1 179.27(17) ?
C7 C8 C9 C10 0.0(3) ?
O1 C9 C10 C5 179.69(17) ?
C8 C9 C10 C5 -1.1(3) ?
O1 C9 C10 C4 -2.4(3) ?
C8 C9 C10 C4 176.86(18) ?
C6 C5 C10 C9 1.2(3) ?
C6 C5 C10 C4 -176.59(19) ?
C3 C4 C10 C9 0.8(3) ?
C3 C4 C10 C5 178.6(2) ?
C12 N C11 O3 0.8(2) ?
C12 N C11 C3 -177.1(2) ?
C17 O3 C11 N -1.4(2) ?
C17 O3 C11 C3 176.87(16) ?
C4 C3 C11 N 172.8(2) yes
C2 C3 C11 N -5.5(3) yes
C4 C3 C11 O3 -5.1(3) yes
C2 C3 C11 O3 176.62(17) yes
C11 N C12 C17 0.1(2) ?
C11 N C12 C13 178.7(2) ?
C17 C12 C13 C14 1.2(3) ?
N C12 C13 C14 -177.2(2) ?
C12 C13 C14 C15 -0.8(4) ?
C13 C14 C15 C16 -0.2(4) ?
C14 C15 C16 C17 0.6(3) ?
C13 C12 C17 O3 -179.70(19) ?
N C12 C17 O3 -0.9(2) ?
C13 C12 C17 C16 -0.8(3) ?
N C12 C17 C16 178.0(2) ?
C11 O3 C17 C12 1.3(2) ?
C11 O3 C17 C16 -177.5(2) ?
C15 C16 C17 C12 -0.1(3) ?
C15 C16 C17 O3 178.53(19) ?

loop_
_cod_related_entry_id
_cod_related_entry_database
_cod_related_entry_code
1 ChemSpider 21131731
